data_7050908
loop_
_publ_author_name
'Roberto Mosteiro'
'Alberto Fern\'andez'
'Margarita L\'opez-Torres'
'Digna V\'azquez-Garc\'ia'
'Antonio Su\'arez'
'Jes\'us J. Fern\'andez'
'Jos\'e M. Vila'

_publ_section_title
;
 Nucleophilic addition of 1,3-dicarbonyl compounds as a route to
 functionalized cyclopalladated complexes with chelated
 1,1-bis(diphenylphosphino)ethene
;
_journal_issue 10
_journal_name_full 'New J. Chem.'
_journal_page_first 1425
_journal_page_last 1432
_journal_paper_doi 10.1039/b203864a
_journal_volume 26
_journal_year 2002
_chemical_formula_sum 'C48 H54 F6 N O5 P3 Pd'
_chemical_formula_weight 1038.23
_space_group_IT_number 14
_symmetry_cell_setting monoclinic
_symmetry_space_group_name_Hall '-P 2ybc'
_symmetry_space_group_name_H-M 'P 1 21/c 1'
_atom_sites_solution_hydrogens geom
_atom_sites_solution_primary direct
_atom_sites_solution_secondary difmap
_audit_creation_method SHELXL-97
_cell_angle_alpha 90.00
_cell_angle_beta 90.6610(10)
_cell_angle_gamma 90.00
_cell_formula_units_Z 4
_cell_length_a 21.0537(2)
_cell_length_b 9.7220(3)
_cell_length_c 23.33850(10)
_cell_measurement_temperature 293(2)
_cell_volume 4776.70(16)
_computing_structure_refinement 'SHELXL-97 (Sheldrick, 1997)'
_computing_structure_solution 'SHELXS-97 (Sheldrick, 1990)'
_diffrn_ambient_temperature 293(2)
_diffrn_measured_fraction_theta_full 0.998
_diffrn_measured_fraction_theta_max 0.998
_diffrn_radiation_monochromator graphite
_diffrn_radiation_source 'fine-focus sealed tube'
_diffrn_radiation_type MoK\a
_diffrn_radiation_wavelength 0.71073
_diffrn_reflns_av_R_equivalents 0.0670
_diffrn_reflns_av_sigmaI/netI 0.0844
_diffrn_reflns_limit_h_max 25
_diffrn_reflns_limit_h_min -24
_diffrn_reflns_limit_k_max 11
_diffrn_reflns_limit_k_min -9
_diffrn_reflns_limit_l_max 26
_diffrn_reflns_limit_l_min -27
_diffrn_reflns_number 24120
_diffrn_reflns_theta_full 25.00
_diffrn_reflns_theta_max 25.00
_diffrn_reflns_theta_min 0.97
_exptl_absorpt_coefficient_mu 0.558
_exptl_absorpt_correction_T_max 0.8965
_exptl_absorpt_correction_T_min 0.8075
_exptl_crystal_density_diffrn 1.444
_exptl_crystal_density_method 'not measured'
_exptl_crystal_F_000 2136
_exptl_crystal_size_max 0.40
_exptl_crystal_size_mid 0.40
_exptl_crystal_size_min 0.20
_refine_diff_density_max 0.857
_refine_diff_density_min -0.558
_refine_diff_density_rms 0.088
_refine_ls_extinction_method none
_refine_ls_goodness_of_fit_ref 0.868
_refine_ls_hydrogen_treatment mixed
_refine_ls_matrix_type full
_refine_ls_number_parameters 614
_refine_ls_number_reflns 8399
_refine_ls_number_restraints 11
_refine_ls_restrained_S_all 0.873
_refine_ls_R_factor_all 0.1069
_refine_ls_R_factor_gt 0.0550
_refine_ls_shift/su_max 0.001
_refine_ls_shift/su_mean 0.000
_refine_ls_structure_factor_coef Fsqd
_refine_ls_weighting_details 'calc w=1/[\s^2^(Fo^2^)+(0.1149P)^2^+8.1276P] where P=(Fo^2^+2Fc^2^)/3'
_refine_ls_weighting_scheme calc
_refine_ls_wR_factor_gt 0.1417
_refine_ls_wR_factor_ref 0.1854
_reflns_number_gt 5249
_reflns_number_total 8399
_reflns_threshold_expression >2sigma(I)
_cod_data_source_file b203864a.txt
_cod_data_source_block 7
_cod_depositor_comments
;
The following automatic conversions were performed:
'_atom_site_symetry_multiplicity' tag replaced with
'_atom_site_symmetry_multiplicity'.

Automatic conversion script
Id: cif_correct_tags 1440 2010-10-19 06:21:57Z saulius 
;
_cod_original_sg_symbol_H-M P21/c
_cod_database_code 7050908

loop_
_symmetry_equiv_pos_as_xyz
'x, y, z'
'-x, y+1/2, -z+1/2'
'-x, -y, -z'
'x, -y-1/2, z-1/2'

loop_
_atom_site_label
_atom_site_type_symbol
_atom_site_fract_x
_atom_site_fract_y
_atom_site_fract_z
_atom_site_U_iso_or_equiv
_atom_site_adp_type
_atom_site_occupancy
_atom_site_symmetry_multiplicity
_atom_site_calc_flag
_atom_site_refinement_flags
_atom_site_disorder_assembly
_atom_site_disorder_group
C1 C 0.4116(3) 0.1605(6) 0.4422(3) 0.0436(14) Uani 1 1 d . . .
C2 C 0.4711(3) 0.1969(7) 0.4641(3) 0.0502(16) Uani 1 1 d . . .
C3 C 0.5261(3) 0.1339(7) 0.4438(3) 0.0514(16) Uani 1 1 d . . .
H3 H 0.5660 0.1579 0.4580 0.062 Uiso 1 1 calc R . .
C4 C 0.5191(3) 0.0359(7) 0.4024(3) 0.0536(16) Uani 1 1 d . . .
C5 C 0.4593(3) -0.0010(7) 0.3796(3) 0.0538(17) Uani 1 1 d . . .
H5 H 0.4563 -0.0678 0.3512 0.065 Uiso 1 1 calc R . .
C6 C 0.4056(3) 0.0617(6) 0.3995(3) 0.0430(14) Uani 1 1 d . . .
C7 C 0.5312(3) 0.3357(9) 0.5298(4) 0.080(3) Uani 1 1 d . . .
H7A H 0.5243 0.4057 0.5581 0.096 Uiso 1 1 calc R . .
H7B H 0.5582 0.3710 0.5004 0.096 Uiso 1 1 calc R . .
H7C H 0.5510 0.2575 0.5476 0.096 Uiso 1 1 calc R . .
C8 C 0.6305(3) -0.0042(10) 0.3993(4) 0.090(3) Uani 1 1 d . . .
H8A H 0.6604 -0.0613 0.3797 0.108 Uiso 1 1 calc R . .
H8B H 0.6335 -0.0215 0.4398 0.108 Uiso 1 1 calc R . .
H8C H 0.6399 0.0907 0.3920 0.108 Uiso 1 1 calc R . .
C9 C 0.3529(3) 0.2198(6) 0.4623(3) 0.0486(16) Uani 1 1 d . . .
H9 H 0.3534 0.2845 0.4917 0.058 Uiso 1 1 calc R . .
C10 C 0.2413(3) 0.2339(7) 0.4656(3) 0.0514(16) Uani 1 1 d . . .
H10 H 0.2527 0.3019 0.4949 0.062 Uiso 1 1 calc R . .
C11 C 0.1984(3) 0.3039(8) 0.4217(3) 0.0626(19) Uani 1 1 d . . .
H11A H 0.1890 0.2406 0.3906 0.075 Uiso 1 1 calc R . .
H11B H 0.2199 0.3832 0.4059 0.075 Uiso 1 1 calc R . .
C12 C 0.1365(4) 0.3496(9) 0.4494(4) 0.082(3) Uani 1 1 d . . .
H12A H 0.1457 0.4212 0.4773 0.098 Uiso 1 1 calc R . .
H12B H 0.1086 0.3883 0.4203 0.098 Uiso 1 1 calc R . .
C13 C 0.1033(4) 0.2331(10) 0.4785(4) 0.085(3) Uani 1 1 d . . .
H13A H 0.0898 0.1661 0.4501 0.102 Uiso 1 1 calc R . .
H13B H 0.0657 0.2676 0.4974 0.102 Uiso 1 1 calc R . .
C14 C 0.1462(4) 0.1644(11) 0.5221(3) 0.087(3) Uani 1 1 d . . .
H14A H 0.1245 0.0861 0.5386 0.104 Uiso 1 1 calc R . .
H14B H 0.1561 0.2286 0.5528 0.104 Uiso 1 1 calc R . .
C15 C 0.2074(3) 0.1166(9) 0.4947(3) 0.067(2) Uani 1 1 d . . .
H15A H 0.2351 0.0771 0.5238 0.080 Uiso 1 1 calc R . .
H15B H 0.1978 0.0455 0.4667 0.080 Uiso 1 1 calc R . .
C16 C 0.2452(3) -0.1411(7) 0.2859(3) 0.0477(15) Uani 1 1 d . . .
H16 H 0.2362 -0.2155 0.3130 0.057 Uiso 1 1 calc R . .
C17 C 0.2203(3) -0.1949(8) 0.2289(3) 0.067(2) Uani 1 1 d . . .
H17A H 0.2454 -0.2740 0.2178 0.081 Uiso 1 1 calc R . .
H17B H 0.2258 -0.1244 0.2000 0.081 Uiso 1 1 calc R . .
C18 C 0.1498(3) -0.2367(9) 0.2304(3) 0.070(2) Uani 1 1 d . . .
H18 H 0.1258 -0.1568 0.2437 0.084 Uiso 1 1 calc R . .
C19 C 0.1356(5) -0.3539(11) 0.2699(4) 0.087(3) Uani 1 1 d . . .
C45 C 0.4069(4) 0.1353(10) 0.1445(3) 0.084(3) Uani 1 1 d . . .
H45 H 0.4220 0.1856 0.1137 0.101 Uiso 1 1 calc R . .
C20 C 0.0694(5) -0.3908(13) 0.2773(5) 0.125(4) Uani 1 1 d D . .
H20A H 0.0468 -0.3679 0.2421 0.150 Uiso 1 1 calc R . .
H20B H 0.0524 -0.3329 0.3072 0.150 Uiso 1 1 calc R . .
C46 C 0.4106(4) 0.1878(8) 0.1983(3) 0.073(2) Uani 1 1 d . . .
H46 H 0.4282 0.2744 0.2042 0.087 Uiso 1 1 calc R . .
C21 C 0.0534(7) -0.5446(17) 0.2926(6) 0.231(11) Uani 1 1 d D . .
H21A H 0.0084 -0.5538 0.2979 0.277 Uiso 1 1 calc R . .
H21B H 0.0754 -0.5701 0.3272 0.277 Uiso 1 1 calc R . .
H21C H 0.0665 -0.6036 0.2619 0.277 Uiso 1 1 calc R . .
C22 C 0.0768(6) -0.1954(13) 0.0857(5) 0.125(4) Uani 1 1 d D . .
H22A H 0.1089 -0.2354 0.0613 0.150 Uiso 1 1 calc R . .
H22B H 0.0400 -0.2553 0.0867 0.150 Uiso 1 1 calc R . .
C41 C 0.4139(4) -0.3185(8) 0.2686(4) 0.080(2) Uani 1 1 d . . .
H41 H 0.4275 -0.2644 0.2383 0.096 Uiso 1 1 calc R . .
C42 C 0.3620(3) -0.0152(7) 0.2370(3) 0.0498(16) Uani 1 1 d . . .
C23 C 0.0594(8) -0.0516(16) 0.0672(8) 0.224(9) Uani 1 1 d D . .
H23A H 0.0426 -0.0536 0.0288 0.269 Uiso 1 1 calc R . .
H23B H 0.0966 0.0055 0.0685 0.269 Uiso 1 1 calc R . .
H23C H 0.0281 -0.0151 0.0926 0.269 Uiso 1 1 calc R . .
C24 C 0.1387(3) -0.0304(7) 0.3498(3) 0.0532(16) Uani 1 1 d . . .
C25 C 0.1359(3) -0.1337(9) 0.3900(3) 0.070(2) Uani 1 1 d . . .
H25 H 0.1732 -0.1778 0.4011 0.084 Uiso 1 1 calc R . .
C26 C 0.0798(5) -0.1735(11) 0.4141(4) 0.095(3) Uani 1 1 d . . .
H26 H 0.0791 -0.2436 0.4413 0.114 Uiso 1 1 calc R . .
C27 C 0.0249(4) -0.1087(14) 0.3978(5) 0.109(4) Uani 1 1 d . . .
H27 H -0.0135 -0.1357 0.4136 0.131 Uiso 1 1 calc R . .
C28 C 0.0260(4) -0.0060(13) 0.3590(5) 0.102(3) Uani 1 1 d . . .
H28 H -0.0117 0.0374 0.3483 0.123 Uiso 1 1 calc R . .
C29 C 0.0822(3) 0.0349(9) 0.3354(3) 0.070(2) Uani 1 1 d . . .
H29 H 0.0825 0.1074 0.3095 0.084 Uiso 1 1 calc R . .
C30 C 0.2070(3) 0.1448(7) 0.2673(3) 0.0548(17) Uani 1 1 d . . .
C31 C 0.1658(4) 0.1313(9) 0.2205(3) 0.082(2) Uani 1 1 d . . .
H31 H 0.1381 0.0569 0.2184 0.098 Uiso 1 1 calc R . .
C32 C 0.1660(6) 0.2269(12) 0.1780(4) 0.106(3) Uani 1 1 d . . .
H32 H 0.1386 0.2173 0.1467 0.128 Uiso 1 1 calc R . .
C33 C 0.2063(6) 0.3373(12) 0.1811(4) 0.107(4) Uani 1 1 d . . .
H33 H 0.2071 0.4008 0.1513 0.128 Uiso 1 1 calc R . .
C34 C 0.2454(5) 0.3546(9) 0.2275(4) 0.087(3) Uani 1 1 d . . .
H34 H 0.2719 0.4310 0.2299 0.105 Uiso 1 1 calc R . .
C35 C 0.2455(4) 0.2590(7) 0.2703(3) 0.0636(19) Uani 1 1 d . . .
H35 H 0.2720 0.2712 0.3021 0.076 Uiso 1 1 calc R . .
C36 C 0.3685(3) -0.2686(6) 0.3055(3) 0.0482(16) Uani 1 1 d . . .
C37 C 0.3503(4) -0.3500(8) 0.3501(3) 0.069(2) Uani 1 1 d . . .
H37 H 0.3205 -0.3175 0.3759 0.083 Uiso 1 1 calc R . .
C38 C 0.3757(5) -0.4816(8) 0.3571(4) 0.082(3) Uani 1 1 d . . .
H38 H 0.3627 -0.5364 0.3875 0.098 Uiso 1 1 calc R . .
C39 C 0.4191(5) -0.5295(9) 0.3202(5) 0.091(3) Uani 1 1 d . . .
H39 H 0.4353 -0.6180 0.3244 0.110 Uiso 1 1 calc R . .
C40 C 0.4390(5) -0.4483(9) 0.2766(5) 0.101(3) Uani 1 1 d . . .
H40 H 0.4700 -0.4805 0.2519 0.121 Uiso 1 1 calc R . .
C43 C 0.3586(4) -0.0662(9) 0.1816(3) 0.078(2) Uani 1 1 d . . .
H43 H 0.3410 -0.1526 0.1754 0.093 Uiso 1 1 calc R . .
C44 C 0.3806(5) 0.0073(11) 0.1359(4) 0.097(3) Uani 1 1 d . . .
H44 H 0.3777 -0.0292 0.0992 0.116 Uiso 1 1 calc R . .
C47 C 0.3882(3) 0.1134(7) 0.2446(3) 0.0573(17) Uani 1 1 d . . .
H47 H 0.3910 0.1508 0.2812 0.069 Uiso 1 1 calc R . .
C48 C 0.1259(4) -0.2710(11) 0.1716(4) 0.077(2) Uani 1 1 d . . .
N1 N 0.3010(2) 0.1829(5) 0.4397(2) 0.0436(12) Uani 1 1 d . . .
O1 O 0.4718(2) 0.2956(5) 0.5052(2) 0.0716(15) Uani 1 1 d . . .
O2 O 0.5684(2) -0.0345(5) 0.3796(2) 0.0765(16) Uani 1 1 d . . .
O3 O 0.1770(3) -0.4152(7) 0.2961(3) 0.098(2) Uani 1 1 d . . .
O4 O 0.1269(3) -0.3843(7) 0.1519(3) 0.102(2) Uani 1 1 d . . .
O5 O 0.1022(4) -0.1640(9) 0.1448(4) 0.146(3) Uani 1 1 d . . .
F3 F 0.2370(4) -0.4323(6) 0.5516(3) 0.150(3) Uani 1 1 d . A .
F6 F 0.2941(4) -0.2017(7) 0.4768(3) 0.164(3) Uani 1 1 d . A .
F1 F 0.3305(8) -0.298(2) 0.5451(13) 0.128(9) Uani 0.50(3) 1 d P A 1
F2 F 0.2423(12) -0.201(2) 0.5574(13) 0.143(10) Uani 0.50(3) 1 d P A 1
F4 F 0.1985(11) -0.328(3) 0.4911(13) 0.179(14) Uani 0.50(3) 1 d P A 1
F5 F 0.294(2) -0.4268(19) 0.4776(15) 0.183(16) Uani 0.50(3) 1 d P A 1
F1' F 0.2955(16) -0.2758(17) 0.5735(7) 0.146(12) Uani 0.50(3) 1 d PD A 2
F2' F 0.2073(10) -0.211(2) 0.5231(11) 0.143(12) Uani 0.50(3) 1 d PD A 2
F4' F 0.2330(11) -0.3606(16) 0.4530(7) 0.113(8) Uani 0.50(3) 1 d PD A 2
F5' F 0.3208(8) -0.427(2) 0.5013(10) 0.136(10) Uani 0.50(3) 1 d PD A 2
P1 P 0.33037(7) -0.10214(17) 0.29845(7) 0.0422(4) Uani 1 1 d . . .
P2 P 0.21569(8) 0.01551(17) 0.32231(7) 0.0445(4) Uani 1 1 d . . .
P3 P 0.26511(12) -0.3173(3) 0.51494(11) 0.0791(7) Uani 1 1 d D . .
Pd1 Pd 0.31366(2) 0.04017(5) 0.373160(19) 0.03994(17) Uani 1 1 d . . .

loop_
_atom_site_aniso_label
_atom_site_aniso_U_11
_atom_site_aniso_U_22
_atom_site_aniso_U_33
_atom_site_aniso_U_23
_atom_site_aniso_U_13
_atom_site_aniso_U_12
C1 0.049(4) 0.041(3) 0.041(3) -0.006(3) 0.001(3) 0.001(3)
C2 0.056(4) 0.050(4) 0.045(4) -0.014(3) -0.002(3) -0.004(3)
C3 0.040(3) 0.061(4) 0.053(4) -0.005(3) -0.005(3) -0.003(3)
C4 0.046(4) 0.058(4) 0.057(4) -0.010(3) -0.001(3) 0.005(3)
C5 0.056(4) 0.052(4) 0.054(4) -0.011(3) 0.000(3) 0.001(3)
C6 0.040(3) 0.047(4) 0.041(3) 0.000(3) -0.001(3) 0.001(3)
C7 0.063(5) 0.099(6) 0.078(6) -0.038(5) -0.014(4) -0.019(5)
C8 0.051(5) 0.113(7) 0.107(7) -0.032(6) 0.001(5) 0.014(5)
C9 0.063(4) 0.047(4) 0.035(3) -0.011(3) 0.003(3) -0.001(3)
C10 0.053(4) 0.055(4) 0.047(4) -0.009(3) 0.003(3) 0.008(3)
C11 0.065(4) 0.067(5) 0.056(4) 0.001(4) 0.007(3) 0.019(4)
C12 0.066(5) 0.103(7) 0.075(6) -0.013(5) -0.002(4) 0.041(5)
C13 0.060(5) 0.125(8) 0.069(6) -0.014(5) 0.013(4) 0.009(5)
C14 0.066(5) 0.137(8) 0.058(5) 0.008(5) 0.021(4) 0.011(5)
C15 0.058(4) 0.094(6) 0.049(4) 0.003(4) 0.004(3) 0.011(4)
C16 0.046(3) 0.053(4) 0.044(4) -0.004(3) -0.001(3) -0.002(3)
C17 0.058(4) 0.084(5) 0.059(5) -0.022(4) 0.000(4) -0.007(4)
C18 0.052(4) 0.082(6) 0.076(5) -0.018(5) -0.006(4) -0.007(4)
C19 0.090(7) 0.114(8) 0.058(5) -0.020(5) -0.007(5) 0.000(6)
C45 0.092(6) 0.109(7) 0.052(5) 0.018(5) 0.015(4) -0.017(6)
C20 0.071(7) 0.195(13) 0.109(9) -0.057(9) -0.015(6) -0.005(8)
C46 0.086(6) 0.075(5) 0.058(5) 0.009(4) 0.015(4) -0.022(4)
C21 0.115(11) 0.41(3) 0.169(15) 0.171(18) -0.004(10) -0.055(15)
C22 0.131(10) 0.121(10) 0.122(10) 0.014(8) -0.025(8) -0.010(8)
C41 0.074(5) 0.067(5) 0.101(7) -0.008(5) 0.028(5) 0.006(4)
C42 0.047(4) 0.063(4) 0.040(3) -0.007(3) 0.009(3) -0.010(3)
C23 0.167(16) 0.32(3) 0.186(19) 0.035(18) -0.021(14) -0.036(17)
C24 0.046(4) 0.071(5) 0.043(4) -0.002(3) 0.001(3) 0.009(3)
C25 0.056(4) 0.102(6) 0.053(4) 0.015(4) 0.007(3) -0.005(4)
C26 0.084(6) 0.134(9) 0.066(6) 0.023(6) 0.011(5) -0.014(6)
C27 0.060(6) 0.183(12) 0.084(7) -0.015(8) 0.018(5) -0.025(7)
C28 0.043(5) 0.173(11) 0.090(7) -0.024(7) -0.008(5) 0.016(6)
C29 0.056(4) 0.099(6) 0.056(4) -0.011(4) -0.006(4) 0.022(4)
C30 0.073(5) 0.058(4) 0.034(3) -0.003(3) 0.003(3) 0.009(4)
C31 0.100(6) 0.090(6) 0.055(5) 0.013(4) -0.014(4) 0.006(5)
C32 0.156(10) 0.113(8) 0.050(5) 0.025(5) -0.019(6) 0.009(8)
C33 0.159(11) 0.097(8) 0.064(6) 0.037(6) 0.014(7) 0.040(7)
C34 0.114(7) 0.058(5) 0.091(7) 0.016(5) 0.024(6) 0.013(5)
C35 0.084(5) 0.056(4) 0.051(4) 0.004(3) 0.011(4) 0.013(4)
C36 0.039(3) 0.046(4) 0.059(4) -0.014(3) -0.009(3) -0.006(3)
C37 0.073(5) 0.069(5) 0.066(5) 0.001(4) 0.000(4) 0.013(4)
C38 0.096(7) 0.058(5) 0.092(7) 0.013(5) -0.017(5) 0.003(5)
C39 0.085(6) 0.057(5) 0.132(9) -0.024(6) -0.019(6) 0.005(5)
C40 0.083(6) 0.065(6) 0.155(10) -0.024(6) 0.020(7) 0.026(5)
C43 0.100(6) 0.086(6) 0.048(4) -0.020(4) 0.017(4) -0.035(5)
C44 0.117(8) 0.132(8) 0.042(4) -0.006(5) 0.015(5) -0.032(7)
C47 0.062(4) 0.062(4) 0.048(4) -0.002(3) 0.012(3) -0.008(4)
C48 0.061(5) 0.096(7) 0.075(6) -0.017(5) -0.012(4) -0.001(5)
N1 0.044(3) 0.047(3) 0.040(3) -0.007(2) 0.003(2) 0.000(2)
O1 0.050(3) 0.088(4) 0.077(4) -0.043(3) -0.004(2) 0.000(3)
O2 0.045(3) 0.086(4) 0.099(4) -0.045(3) -0.003(3) 0.010(3)
O3 0.114(5) 0.085(4) 0.095(5) 0.000(4) -0.013(4) -0.018(4)
O4 0.121(5) 0.097(5) 0.087(4) -0.027(4) -0.028(4) 0.000(4)
O5 0.132(7) 0.134(7) 0.172(8) -0.054(6) -0.062(6) 0.011(5)
F3 0.164(6) 0.114(5) 0.173(7) 0.058(5) 0.051(5) -0.007(4)
F6 0.235(8) 0.103(5) 0.154(6) 0.045(4) 0.073(6) -0.014(5)
F1 0.103(11) 0.107(13) 0.17(2) 0.008(14) -0.010(11) -0.019(9)
F2 0.138(18) 0.106(12) 0.19(2) 0.007(14) 0.065(16) 0.015(13)
F4 0.132(16) 0.27(3) 0.13(2) 0.08(2) -0.058(17) -0.02(2)
F5 0.28(4) 0.068(11) 0.20(3) -0.018(12) 0.11(3) -0.003(16)
F1' 0.26(3) 0.090(10) 0.089(11) -0.023(9) -0.061(15) 0.000(16)
F2' 0.128(19) 0.115(15) 0.19(2) 0.060(16) 0.050(15) 0.068(15)
F4' 0.148(15) 0.122(12) 0.067(9) 0.015(7) -0.027(10) -0.014(10)
F5' 0.097(10) 0.140(18) 0.17(2) 0.000(13) 0.004(10) 0.049(10)
P1 0.0416(8) 0.0445(9) 0.0405(9) -0.0063(7) 0.0021(7) -0.0057(7)
P2 0.0464(9) 0.0520(10) 0.0350(8) -0.0005(7) -0.0030(7) 0.0036(8)
P3 0.0815(16) 0.0762(15) 0.0793(16) 0.0141(13) -0.0033(13) -0.0018(13)
Pd1 0.0421(3) 0.0437(3) 0.0340(3) -0.0044(2) 0.00086(18) 0.0004(2)

loop_
_atom_type_symbol
_atom_type_description
_atom_type_scat_dispersion_real
_atom_type_scat_dispersion_imag
_atom_type_scat_source
C C 0.0033 0.0016 'International Tables Vol C Tables 4.2.6.8 and 6.1.1.4'
H H 0.0000 0.0000 'International Tables Vol C Tables 4.2.6.8 and 6.1.1.4'
N N 0.0061 0.0033 'International Tables Vol C Tables 4.2.6.8 and 6.1.1.4'
O O 0.0106 0.0060 'International Tables Vol C Tables 4.2.6.8 and 6.1.1.4'
F F 0.0171 0.0103 'International Tables Vol C Tables 4.2.6.8 and 6.1.1.4'
P P 0.1023 0.0942 'International Tables Vol C Tables 4.2.6.8 and 6.1.1.4'
Pd Pd -0.9988 1.0072 'International Tables Vol C Tables 4.2.6.8 and 6.1.1.4'

loop_
_geom_angle_atom_site_label_1
_geom_angle_atom_site_label_2
_geom_angle_atom_site_label_3
_geom_angle
_geom_angle_site_symmetry_1
_geom_angle_site_symmetry_3
_geom_angle_publ_flag
C6 C1 C2 120.9(6) . . ?
C6 C1 C9 116.0(5) . . ?
C2 C1 C9 123.1(5) . . ?
O1 C2 C1 116.2(6) . . ?
O1 C2 C3 123.2(6) . . ?
C1 C2 C3 120.6(5) . . ?
C4 C3 C2 117.6(6) . . ?
O2 C4 C3 123.6(6) . . ?
O2 C4 C5 114.1(6) . . ?
C3 C4 C5 122.3(6) . . ?
C6 C5 C4 119.8(6) . . ?
C5 C6 C1 118.8(6) . . ?
C5 C6 Pd1 129.6(5) . . ?
C1 C6 Pd1 111.5(4) . . ?
N1 C9 C1 119.3(5) . . ?
N1 C10 C15 109.7(5) . . ?
N1 C10 C11 112.0(5) . . ?
C15 C10 C11 111.2(6) . . ?
C10 C11 C12 110.4(6) . . ?
C13 C12 C11 112.1(7) . . ?
C12 C13 C14 111.2(7) . . ?
C13 C14 C15 110.8(6) . . ?
C10 C15 C14 111.4(7) . . ?
C17 C16 P2 124.8(5) . . ?
C17 C16 P1 122.2(5) . . ?
P2 C16 P1 95.1(3) . . ?
C16 C17 C18 113.3(6) . . ?
C48 C18 C19 109.2(7) . . ?
C48 C18 C17 110.8(7) . . ?
C19 C18 C17 114.5(7) . . ?
O3 C19 C20 120.2(10) . . ?
O3 C19 C18 122.3(9) . . ?
C20 C19 C18 117.4(10) . . ?
C46 C45 C44 119.6(8) . . ?
C19 C20 C21 118.1(10) . . ?
C45 C46 C47 120.5(8) . . ?
C23 C22 O5 99.0(11) . . ?
C36 C41 C40 120.2(9) . . ?
C47 C42 C43 117.5(6) . . ?
C47 C42 P1 118.4(5) . . ?
C43 C42 P1 124.0(5) . . ?
C25 C24 C29 117.1(7) . . ?
C25 C24 P2 117.9(5) . . ?
C29 C24 P2 124.9(6) . . ?
C26 C25 C24 122.0(8) . . ?
C25 C26 C27 119.0(9) . . ?
C28 C27 C26 120.6(9) . . ?
C27 C28 C29 120.4(9) . . ?
C28 C29 C24 120.9(9) . . ?
C35 C30 C31 118.4(7) . . ?
C35 C30 P2 118.1(5) . . ?
C31 C30 P2 123.4(6) . . ?
C32 C31 C30 120.1(9) . . ?
C31 C32 C33 120.3(9) . . ?
C34 C33 C32 120.5(9) . . ?
C33 C34 C35 119.5(9) . . ?
C34 C35 C30 121.1(8) . . ?
C37 C36 C41 118.3(7) . . ?
C37 C36 P1 117.3(5) . . ?
C41 C36 P1 124.4(6) . . ?
C36 C37 C38 120.7(8) . . ?
C39 C38 C37 120.2(9) . . ?
C38 C39 C40 119.8(9) . . ?
C39 C40 C41 120.8(9) . . ?
C44 C43 C42 121.7(8) . . ?
C43 C44 C45 119.8(8) . . ?
C42 C47 C46 120.8(7) . . ?
O4 C48 O5 123.8(9) . . ?
O4 C48 C18 123.6(9) . . ?
O5 C48 C18 112.6(9) . . ?
C9 N1 C10 117.9(5) . . ?
C9 N1 Pd1 112.4(4) . . ?
C10 N1 Pd1 129.5(4) . . ?
C2 O1 C7 118.7(5) . . ?
C4 O2 C8 118.5(6) . . ?
C48 O5 C22 114.0(8) . . ?
C42 P1 C36 108.9(3) . . ?
C42 P1 C16 109.7(3) . . ?
C36 P1 C16 105.0(3) . . ?
C42 P1 Pd1 113.0(2) . . ?
C36 P1 Pd1 123.3(2) . . ?
C16 P1 Pd1 95.0(2) . . ?
C30 P2 C24 109.9(3) . . ?
C30 P2 C16 106.1(3) . . ?
C24 P2 C16 105.4(3) . . ?
C30 P2 Pd1 111.4(2) . . ?
C24 P2 Pd1 128.7(2) . . ?
C16 P2 Pd1 91.04(19) . . ?
F4 P3 F5 96.7(16) . . ?
F4 P3 F1' 135.7(12) . . ?
F5 P3 F1' 121.7(15) . . ?
F4 P3 F3 77.9(9) . . ?
F5 P3 F3 88.2(10) . . ?
F1' P3 F3 81.7(10) . . ?
F4 P3 F1 173.9(13) . . ?
F5 P3 F1 89.1(14) . . ?
F1' P3 F1 38.3(8) . . ?
F3 P3 F1 100.4(8) . . ?
F4 P3 F6 102.1(9) . . ?
F5 P3 F6 90.9(9) . . ?
F1' P3 F6 98.9(10) . . ?
F3 P3 F6 179.1(5) . . ?
F1 P3 F6 79.7(8) . . ?
F4 P3 F2' 52.2(11) . . ?
F5 P3 F2' 146.3(15) . . ?
F1' P3 F2' 92.0(8) . . ?
F3 P3 F2' 96.0(7) . . ?
F1 P3 F2' 122.6(10) . . ?
F6 P3 F2' 84.7(7) . . ?
F4 P3 F2 89.7(12) . . ?
F5 P3 F2 173.6(16) . . ?
F1' P3 F2 52.3(9) . . ?
F3 P3 F2 92.7(8) . . ?
F1 P3 F2 84.5(10) . . ?
F6 P3 F2 88.2(8) . . ?
F2' P3 F2 39.9(8) . . ?
F4 P3 F4' 44.3(10) . . ?
F5 P3 F4' 58.4(15) . . ?
F1' P3 F4' 179.8(9) . . ?
F3 P3 F4' 98.5(7) . . ?
F1 P3 F4' 141.6(9) . . ?
F6 P3 F4' 80.9(7) . . ?
F2' P3 F4' 87.9(8) . . ?
F2 P3 F4' 127.6(11) . . ?
F4 P3 F5' 123.6(14) . . ?
F5 P3 F5' 28.8(17) . . ?
F1' P3 F5' 92.9(9) . . ?
F3 P3 F5' 85.1(9) . . ?
F1 P3 F5' 61.7(10) . . ?
F6 P3 F5' 94.1(9) . . ?
F2' P3 F5' 175.1(10) . . ?
F2 P3 F5' 145.0(11) . . ?
F4' P3 F5' 87.1(7) . . ?
C6 Pd1 N1 80.7(2) . . ?
C6 Pd1 P1 98.05(17) . . ?
N1 Pd1 P1 176.29(14) . . ?
C6 Pd1 P2 167.65(17) . . ?
N1 Pd1 P2 108.54(14) . . ?
P1 Pd1 P2 72.24(6) . . ?

loop_
_geom_bond_atom_site_label_1
_geom_bond_atom_site_label_2
_geom_bond_distance
_geom_bond_site_symmetry_2
_geom_bond_publ_flag
C1 C6 1.388(8) . ?
C1 C2 1.393(8) . ?
C1 C9 1.449(8) . ?
C2 O1 1.356(7) . ?
C2 C3 1.398(9) . ?
C3 C4 1.364(9) . ?
C4 O2 1.357(8) . ?
C4 C5 1.407(9) . ?
C5 C6 1.370(9) . ?
C6 Pd1 2.035(6) . ?
C7 O1 1.425(8) . ?
C8 O2 1.411(9) . ?
C9 N1 1.261(8) . ?
C10 N1 1.485(8) . ?
C10 C15 1.511(10) . ?
C10 C11 1.518(9) . ?
C11 C12 1.527(9) . ?
C12 C13 1.499(12) . ?
C13 C14 1.509(11) . ?
C14 C15 1.518(10) . ?
C16 C17 1.517(9) . ?
C16 P2 1.854(6) . ?
C16 P1 1.853(6) . ?
C17 C18 1.538(9) . ?
C18 C48 1.493(11) . ?
C18 C19 1.499(13) . ?
C19 O3 1.215(10) . ?
C19 C20 1.451(13) . ?
C45 C46 1.357(11) . ?
C45 C44 1.376(12) . ?
C20 C21 1.575(9) . ?
C46 C47 1.385(9) . ?
C22 C23 1.505(9) . ?
C22 O5 1.507(13) . ?
C41 C36 1.381(10) . ?
C41 C40 1.381(11) . ?
C42 C47 1.377(9) . ?
C42 C43 1.384(9) . ?
C42 P1 1.800(6) . ?
C24 C25 1.377(10) . ?
C24 C29 1.385(9) . ?
C24 P2 1.807(7) . ?
C25 C26 1.370(10) . ?
C26 C27 1.367(13) . ?
C27 C28 1.348(15) . ?
C28 C29 1.371(12) . ?
C30 C35 1.376(10) . ?
C30 C31 1.393(10) . ?
C30 P2 1.804(7) . ?
C31 C32 1.360(12) . ?
C32 C33 1.370(14) . ?
C33 C34 1.363(14) . ?
C34 C35 1.365(10) . ?
C36 C37 1.365(10) . ?
C36 P1 1.813(7) . ?
C37 C38 1.397(10) . ?
C38 C39 1.346(13) . ?
C39 C40 1.357(14) . ?
C43 C44 1.368(11) . ?
C48 O4 1.194(10) . ?
C48 O5 1.310(11) . ?
N1 Pd1 2.102(5) . ?
F3 P3 1.531(6) . ?
F6 P3 1.562(6) . ?
F1 P3 1.549(18) . ?
F2 P3 1.579(19) . ?
F4 P3 1.506(16) . ?
F5 P3 1.51(2) . ?
F1' P3 1.556(12) . ?
F2' P3 1.609(12) . ?
F4' P3 1.644(11) . ?
F5' P3 1.618(14) . ?
P1 Pd1 2.2566(16) . ?
P2 Pd1 2.3799(16) . ?

loop_
_geom_torsion_atom_site_label_1
_geom_torsion_atom_site_label_2
_geom_torsion_atom_site_label_3
_geom_torsion_atom_site_label_4
_geom_torsion
_geom_torsion_site_symmetry_1
_geom_torsion_site_symmetry_2
_geom_torsion_site_symmetry_3
_geom_torsion_site_symmetry_4
_geom_torsion_publ_flag
C6 C1 C2 O1 179.3(6) . . . . ?
C9 C1 C2 O1 -1.8(10) . . . . ?
C6 C1 C2 C3 -0.4(10) . . . . ?
C9 C1 C2 C3 178.5(6) . . . . ?
O1 C2 C3 C4 180.0(6) . . . . ?
C1 C2 C3 C4 -0.4(10) . . . . ?
C2 C3 C4 O2 -179.0(7) . . . . ?
C2 C3 C4 C5 0.8(11) . . . . ?
O2 C4 C5 C6 179.3(6) . . . . ?
C3 C4 C5 C6 -0.5(11) . . . . ?
C4 C5 C6 C1 -0.3(10) . . . . ?
C4 C5 C6 Pd1 176.3(5) . . . . ?
C2 C1 C6 C5 0.8(9) . . . . ?
C9 C1 C6 C5 -178.3(6) . . . . ?
C2 C1 C6 Pd1 -176.5(5) . . . . ?
C9 C1 C6 Pd1 4.5(7) . . . . ?
C6 C1 C9 N1 -2.0(9) . . . . ?
C2 C1 C9 N1 179.0(6) . . . . ?
N1 C10 C11 C12 177.7(6) . . . . ?
C15 C10 C11 C12 54.7(8) . . . . ?
C10 C11 C12 C13 -55.0(9) . . . . ?
C11 C12 C13 C14 55.7(10) . . . . ?
C12 C13 C14 C15 -55.7(10) . . . . ?
N1 C10 C15 C14 179.6(6) . . . . ?
C11 C10 C15 C14 -56.0(8) . . . . ?
C13 C14 C15 C10 56.1(10) . . . . ?
P2 C16 C17 C18 -62.6(9) . . . . ?
P1 C16 C17 C18 172.9(5) . . . . ?
C16 C17 C18 C48 172.5(7) . . . . ?
C16 C17 C18 C19 -63.6(9) . . . . ?
C48 C18 C19 O3 120.8(9) . . . . ?
C17 C18 C19 O3 -3.9(12) . . . . ?
C48 C18 C19 C20 -60.6(10) . . . . ?
C17 C18 C19 C20 174.7(8) . . . . ?
O3 C19 C20 C21 -29.7(15) . . . . ?
C18 C19 C20 C21 151.7(11) . . . . ?
C44 C45 C46 C47 0.2(14) . . . . ?
C29 C24 C25 C26 1.6(12) . . . . ?
P2 C24 C25 C26 178.6(7) . . . . ?
C24 C25 C26 C27 0.0(14) . . . . ?
C25 C26 C27 C28 -0.8(17) . . . . ?
C26 C27 C28 C29 0.0(17) . . . . ?
C27 C28 C29 C24 1.6(15) . . . . ?
C25 C24 C29 C28 -2.4(12) . . . . ?
P2 C24 C29 C28 -179.1(7) . . . . ?
C35 C30 C31 C32 2.6(12) . . . . ?
P2 C30 C31 C32 -173.9(7) . . . . ?
C30 C31 C32 C33 -0.4(16) . . . . ?
C31 C32 C33 C34 -1.8(17) . . . . ?
C32 C33 C34 C35 1.8(15) . . . . ?
C33 C34 C35 C30 0.4(13) . . . . ?
C31 C30 C35 C34 -2.6(11) . . . . ?
P2 C30 C35 C34 174.0(6) . . . . ?
C40 C41 C36 C37 0.8(12) . . . . ?
C40 C41 C36 P1 -178.2(7) . . . . ?
C41 C36 C37 C38 -1.5(11) . . . . ?
P1 C36 C37 C38 177.6(6) . . . . ?
C36 C37 C38 C39 0.4(12) . . . . ?
C37 C38 C39 C40 1.4(14) . . . . ?
C38 C39 C40 C41 -2.1(16) . . . . ?
C36 C41 C40 C39 1.0(15) . . . . ?
C47 C42 C43 C44 0.3(13) . . . . ?
P1 C42 C43 C44 176.6(7) . . . . ?
C42 C43 C44 C45 0.0(15) . . . . ?
C46 C45 C44 C43 -0.3(15) . . . . ?
C43 C42 C47 C46 -0.4(11) . . . . ?
P1 C42 C47 C46 -176.9(6) . . . . ?
C45 C46 C47 C42 0.2(12) . . . . ?
C19 C18 C48 O4 -35.5(12) . . . . ?
C17 C18 C48 O4 91.4(11) . . . . ?
C19 C18 C48 O5 142.7(9) . . . . ?
C17 C18 C48 O5 -90.4(10) . . . . ?
C1 C9 N1 C10 173.4(5) . . . . ?
C1 C9 N1 Pd1 -1.6(7) . . . . ?
C15 C10 N1 C9 -109.7(7) . . . . ?
C11 C10 N1 C9 126.4(6) . . . . ?
C15 C10 N1 Pd1 64.3(7) . . . . ?
C11 C10 N1 Pd1 -59.7(7) . . . . ?
C1 C2 O1 C7 179.1(7) . . . . ?
C3 C2 O1 C7 -1.2(10) . . . . ?
C3 C4 O2 C8 -0.6(11) . . . . ?
C5 C4 O2 C8 179.5(7) . . . . ?
O4 C48 O5 C22 -0.9(15) . . . . ?
C18 C48 O5 C22 -179.2(8) . . . . ?
C23 C22 O5 C48 -175.6(11) . . . . ?
C47 C42 P1 C36 -124.2(5) . . . . ?
C43 C42 P1 C36 59.5(7) . . . . ?
C47 C42 P1 C16 121.4(5) . . . . ?
C43 C42 P1 C16 -54.9(8) . . . . ?
C47 C42 P1 Pd1 16.7(6) . . . . ?
C43 C42 P1 Pd1 -159.6(6) . . . . ?
C37 C36 P1 C42 -179.8(5) . . . . ?
C41 C36 P1 C42 -0.7(7) . . . . ?
C37 C36 P1 C16 -62.4(6) . . . . ?
C41 C36 P1 C16 116.7(6) . . . . ?
C37 C36 P1 Pd1 44.2(6) . . . . ?
C41 C36 P1 Pd1 -136.7(6) . . . . ?
C17 C16 P1 C42 42.3(7) . . . . ?
P2 C16 P1 C42 -94.8(3) . . . . ?
C17 C16 P1 C36 -74.6(6) . . . . ?
P2 C16 P1 C36 148.3(3) . . . . ?
C17 C16 P1 Pd1 158.9(6) . . . . ?
P2 C16 P1 Pd1 21.8(2) . . . . ?
C35 C30 P2 C24 131.7(6) . . . . ?
C31 C30 P2 C24 -51.8(7) . . . . ?
C35 C30 P2 C16 -114.7(6) . . . . ?
C31 C30 P2 C16 61.7(7) . . . . ?
C35 C30 P2 Pd1 -17.0(6) . . . . ?
C31 C30 P2 Pd1 159.4(6) . . . . ?
C25 C24 P2 C30 176.5(6) . . . . ?
C29 C24 P2 C30 -6.8(7) . . . . ?
C25 C24 P2 C16 62.5(6) . . . . ?
C29 C24 P2 C16 -120.8(6) . . . . ?
C25 C24 P2 Pd1 -41.7(7) . . . . ?
C29 C24 P2 Pd1 135.0(5) . . . . ?
C17 C16 P2 C30 -43.4(6) . . . . ?
P1 C16 P2 C30 92.1(3) . . . . ?
C17 C16 P2 C24 73.2(6) . . . . ?
P1 C16 P2 C24 -151.3(3) . . . . ?
C17 C16 P2 Pd1 -156.0(6) . . . . ?
P1 C16 P2 Pd1 -20.5(2) . . . . ?
C5 C6 Pd1 N1 179.1(6) . . . . ?
C1 C6 Pd1 N1 -4.0(4) . . . . ?
C5 C6 Pd1 P1 -4.4(6) . . . . ?
C1 C6 Pd1 P1 172.5(4) . . . . ?
C5 C6 Pd1 P2 -41.8(12) . . . . ?
C1 C6 Pd1 P2 135.1(7) . . . . ?
C9 N1 Pd1 C6 3.1(5) . . . . ?
C10 N1 Pd1 C6 -171.2(5) . . . . ?
C9 N1 Pd1 P1 -67(2) . . . . ?
C10 N1 Pd1 P1 119(2) . . . . ?
C9 N1 Pd1 P2 -168.4(4) . . . . ?
C10 N1 Pd1 P2 17.3(5) . . . . ?
C42 P1 Pd1 C6 -75.9(3) . . . . ?
C36 P1 Pd1 C6 58.6(3) . . . . ?
C16 P1 Pd1 C6 170.2(3) . . . . ?
C42 P1 Pd1 N1 -6(2) . . . . ?
C36 P1 Pd1 N1 128(2) . . . . ?
C16 P1 Pd1 N1 -120(2) . . . . ?
C42 P1 Pd1 P2 96.3(2) . . . . ?
C36 P1 Pd1 P2 -129.3(3) . . . . ?
C16 P1 Pd1 P2 -17.6(2) . . . . ?
C30 P2 Pd1 C6 -51.1(8) . . . . ?
C24 P2 Pd1 C6 167.5(8) . . . . ?
C16 P2 Pd1 C6 56.7(8) . . . . ?
C30 P2 Pd1 N1 85.9(3) . . . . ?
C24 P2 Pd1 N1 -55.5(3) . . . . ?
C16 P2 Pd1 N1 -166.3(3) . . . . ?
C30 P2 Pd1 P1 -90.3(2) . . . . ?
C24 P2 Pd1 P1 128.4(3) . . . . ?
C16 P2 Pd1 P1 17.5(2) . . . . ?
